data_7712520
loop_
_publ_author_name
'Katkova, Svetlana'
'Kozina, Daria O.'
'Kisel, Kristina S.'
'Sandzhieva, Maria A.'
'Tarvanen, Dmitriy'
'Makarov, Sergey'
'Porsev, Vitaly Veniaminovich'
'Tunik, Sergey P.'
'Kinzhalov, Mikhail A.'

_publ_section_title
;
 Cyclometalated Platinum(II) Complexes with Acyclic Diaminocarbene Ligands
 for OLED Application
;
_journal_name_full 'Dalton Transactions'
_journal_paper_doi 10.1039/D3DT00080J
_journal_year 2023
_chemical_formula_moiety 'C23 H21 Cl F3.002 N3 O Pt'
_chemical_formula_sum 'C23 H21 Cl F3 N3 O Pt'
_chemical_formula_weight 642.97
_space_group_crystal_system triclinic
_space_group_IT_number 2
_space_group_name_Hall '-P 1'
_space_group_name_H-M_alt 'P -1'
_atom_sites_solution_hydrogens mixed
_audit_creation_date 2023-02-03
_audit_creation_method
;
Olex2 1.5
(compiled 2022.04.07 svn.rca3783a0 for OlexSys, GUI svn.r6498)
;
_audit_update_record
;
2023-02-03 deposited with the CCDC.	2023-03-03 downloaded from the CCDC.
;
_cell_angle_alpha 89.573(3)
_cell_angle_beta 72.113(4)
_cell_angle_gamma 69.091(4)
_cell_formula_units_Z 2
_cell_length_a 9.9036(5)
_cell_length_b 9.9576(5)
_cell_length_c 12.3123(5)
_cell_measurement_reflns_used 10992
_cell_measurement_temperature 296.00(10)
_cell_measurement_theta_max 32.0390
_cell_measurement_theta_min 3.3150
_cell_volume 1072.26(10)
_computing_cell_refinement
;
CrysAlisPro, Agilent Technologies,
Version 1.171.36.32 (release 02-08-2013 CrysAlis171 .NET)
(compiled Aug  2 2013,16:46:58)
;
_computing_data_collection
;
CrysAlisPro, Agilent Technologies,
Version 1.171.36.32 (release 02-08-2013 CrysAlis171 .NET)
(compiled Aug  2 2013,16:46:58)
;
_computing_data_reduction
;
CrysAlisPro, Agilent Technologies,
Version 1.171.36.32 (release 02-08-2013 CrysAlis171 .NET)
(compiled Aug  2 2013,16:46:58)
;
_computing_molecular_graphics 'Olex2 1.5 (Dolomanov et al., 2009)'
_computing_publication_material 'Olex2 1.5 (Dolomanov et al., 2009)'
_computing_structure_refinement 'SHELXL 2018/3 (Sheldrick, 2015)'
_computing_structure_solution 'olex2.solve (Bourhis et al., 2015)'
_diffrn_ambient_temperature 296.00(10)
_diffrn_detector_area_resol_mean 16.2096
_diffrn_measured_fraction_theta_full 0.997
_diffrn_measured_fraction_theta_max 0.920
_diffrn_measurement_details
;
#__ type_ start__ end____ width___ exp.time_
  1 omega  -57.00    3.00   1.0000    3.9900
omega____ theta____ kappa____ phi______ frames
    -      -25.4311  -77.0000   90.0000 60

#__ type_ start__ end____ width___ exp.time_
  2 omega  -79.00  -35.00   1.0000    3.9900
omega____ theta____ kappa____ phi______ frames
    -      -25.4311 -178.0000 -180.0000 44

#__ type_ start__ end____ width___ exp.time_
  3 omega   48.00  100.00   1.0000    3.9900
omega____ theta____ kappa____ phi______ frames
    -       26.3686  178.0000  -60.0000 52

#__ type_ start__ end____ width___ exp.time_
  4 omega  -24.00   68.00   1.0000    3.9900
omega____ theta____ kappa____ phi______ frames
    -       26.3686  -99.0000    0.0000 92

#__ type_ start__ end____ width___ exp.time_
  5 omega   34.00   67.00   1.0000    3.9900
omega____ theta____ kappa____ phi______ frames
    -       26.3686  -99.0000 -120.0000 33

#__ type_ start__ end____ width___ exp.time_
  6 omega  -18.00   96.00   1.0000    3.9900
omega____ theta____ kappa____ phi______ frames
    -       26.3686   19.0000  120.0000 114

#__ type_ start__ end____ width___ exp.time_
  7 omega   50.00   95.00   1.0000    3.9900
omega____ theta____ kappa____ phi______ frames
    -       26.3686   57.0000  150.0000 45

#__ type_ start__ end____ width___ exp.time_
  8 omega  -83.00   -4.00   1.0000    3.9900
omega____ theta____ kappa____ phi______ frames
    -      -25.4311  -57.0000  -30.0000 79

#__ type_ start__ end____ width___ exp.time_
  9 omega  -96.00    4.00   1.0000    3.9900
omega____ theta____ kappa____ phi______ frames
    -      -25.4311  -77.0000  -90.0000 100

#__ type_ start__ end____ width___ exp.time_
 10 omega  -62.00   -4.00   1.0000    3.9900
omega____ theta____ kappa____ phi______ frames
    -      -25.4311  -57.0000  150.0000 58

#__ type_ start__ end____ width___ exp.time_
 11 omega  -55.00   38.00   1.0000    3.9900
omega____ theta____ kappa____ phi______ frames
    -      -25.4311   77.0000  120.0000 93

#__ type_ start__ end____ width___ exp.time_
 12 omega  -35.00   52.00   1.0000    3.9900
omega____ theta____ kappa____ phi______ frames
    -       26.3686  -38.0000    0.0000 87
;
_diffrn_measurement_device_type 'Xcalibur, Eos'
_diffrn_measurement_method '\w scans'
_diffrn_orient_matrix_UB_11 -0.0576070000
_diffrn_orient_matrix_UB_12 0.0532064000
_diffrn_orient_matrix_UB_13 -0.0166962000
_diffrn_orient_matrix_UB_21 0.0495145000
_diffrn_orient_matrix_UB_22 0.0380795000
_diffrn_orient_matrix_UB_23 -0.0204556000
_diffrn_orient_matrix_UB_31 0.0283995000
_diffrn_orient_matrix_UB_32 -0.0401447000
_diffrn_orient_matrix_UB_33 -0.0549211000
_diffrn_radiation_monochromator graphite
_diffrn_radiation_type 'Mo K\a'
_diffrn_radiation_wavelength 0.71073
_diffrn_reflns_av_R_equivalents 0.0394
_diffrn_reflns_av_unetI/netI 0.0426
_diffrn_reflns_Laue_measured_fraction_full 0.997
_diffrn_reflns_Laue_measured_fraction_max 0.920
_diffrn_reflns_limit_h_max 14
_diffrn_reflns_limit_h_min -14
_diffrn_reflns_limit_k_max 14
_diffrn_reflns_limit_k_min -14
_diffrn_reflns_limit_l_max 17
_diffrn_reflns_limit_l_min -17
_diffrn_reflns_number 22956
_diffrn_reflns_point_group_measured_fraction_full 0.997
_diffrn_reflns_point_group_measured_fraction_max 0.920
_diffrn_reflns_theta_full 25.242
_diffrn_reflns_theta_max 32.276
_diffrn_reflns_theta_min 2.652
_diffrn_source 'Enhance (Mo) X-ray Source'
_exptl_absorpt_coefficient_mu 6.715
_exptl_absorpt_correction_T_max 1.00000
_exptl_absorpt_correction_T_min 0.56501
_exptl_absorpt_correction_type multi-scan
_exptl_absorpt_process_details
;
CrysAlisPro, Agilent Technologies,
Version 1.171.36.32 (release 02-08-2013 CrysAlis171 .NET)
(compiled Aug  2 2013,16:46:58)
Empirical absorption correction using spherical harmonics,
 implemented in SCALE3 ABSPACK scaling algorithm.
;
_exptl_crystal_colour 'clear colourless'
_exptl_crystal_colour_lustre clear
_exptl_crystal_colour_primary colourless
_exptl_crystal_density_diffrn 1.991
_exptl_crystal_description prism
_exptl_crystal_F_000 620
_exptl_crystal_size_max 0.35
_exptl_crystal_size_mid 0.24
_exptl_crystal_size_min 0.21
_refine_diff_density_max 1.001
_refine_diff_density_min -1.205
_refine_diff_density_rms 0.147
_refine_ls_extinction_method none
_refine_ls_goodness_of_fit_ref 1.042
_refine_ls_hydrogen_treatment mixed
_refine_ls_matrix_type full
_refine_ls_number_parameters 326
_refine_ls_number_reflns 6998
_refine_ls_number_restraints 90
_refine_ls_restrained_S_all 1.039
_refine_ls_R_factor_all 0.0269
_refine_ls_R_factor_gt 0.0231
_refine_ls_shift/su_max 0.001
_refine_ls_shift/su_mean 0.000
_refine_ls_structure_factor_coef Fsqd
_refine_ls_weighting_details 'w=1/[\s^2^(Fo^2^)+(0.0144P)^2^+0.1252P] where P=(Fo^2^+2Fc^2^)/3'
_refine_ls_weighting_scheme calc
_refine_ls_wR_factor_gt 0.0452
_refine_ls_wR_factor_ref 0.0471
_reflns_Friedel_coverage 0.000
_reflns_number_gt 6463
_reflns_number_total 6998
_reflns_threshold_expression 'I > 2\s(I)'
_cod_data_source_file d3dt00080j2.cif
_cod_data_source_block 14533_rsa520m
_cod_original_cell_volume 1072.26(9)
_cod_database_code 7712520
_shelx_shelxl_version_number 2018/3
_chemical_oxdiff_formula 'C23 H21 Cl F3 N3 Pt'
_shelx_space_group_comment
;
The symmetry employed for this shelxl refinement is uniquely defined
by the following loop, which should always be used as a source of
symmetry information in preference to the above space-group names.
They are only intended as comments.
;
_olex2_refinement_description
;
1. Fixed Uiso
 At 1.2 times of:
  All C(H) groups, All C(H,H) groups
2. Restrained distances
 F3-F1 \\sim F3'-F1'
 with sigma of 0.04
 F3-F2 \\sim F3'-F2'
 with sigma of 0.04
 F1-F2 \\sim F1'-F2'
 with sigma of 0.04
3. Uiso/Uaniso restraints and constraints
Uanis(F3') \\sim Ueq, Uanis(F1') \\sim Ueq: with sigma of 0.005 and sigma for
terminal atoms of 0.01
4. Rigid body (RIGU) restrains
 F3', C19, F1', F2'
 with sigma for 1-2 distances of 0.004 and sigma for 1-3 distances of 0.004
 F3, F1, F2, C14, C18, C16, C15, C19, C17
 with sigma for 1-2 distances of 0.004 and sigma for 1-3 distances of 0.004
5.a Secondary CH2 refined with riding coordinates:
 C23(H23A,H23B), C20(H20A,H20B), C21(H21A,H21B), C22(H22A,H22B)
5.b Aromatic/amide H refined with riding coordinates:
 C5(H5), C8(H8), C9(H9), C11(H11), C2(H2A), C10(H10), C14(H14), C18(H18),
 C15(H15), C17(H17), C4(H4), C3(H3)
;
_olex2_submission_special_instructions 'No special instructions were received'

loop_
_space_group_symop_operation_xyz
'x, y, z'
'-x, -y, -z'

loop_
_atom_site_label
_atom_site_type_symbol
_atom_site_fract_x
_atom_site_fract_y
_atom_site_fract_z
_atom_site_U_iso_or_equiv
_atom_site_adp_type
_atom_site_occupancy
_atom_site_site_symmetry_order
_atom_site_calc_flag
_atom_site_refinement_flags_posn
_atom_site_refinement_flags_adp
_atom_site_refinement_flags_occupancy
_atom_site_disorder_assembly
_atom_site_disorder_group
Pt1 Pt 0.75568(2) 0.86068(2) 0.22007(2) 0.00963(3) Uani 1 1 d . . . . .
Cl1 Cl 0.81217(7) 1.01172(7) 0.33671(5) 0.01500(12) Uani 1 1 d . . . . .
N3 N 0.4313(2) 1.0256(2) 0.31533(17) 0.0127(4) Uani 1 1 d . . . . .
N2 N 0.5061(2) 0.8471(2) 0.42547(18) 0.0133(4) Uani 1 1 d . . . . .
O1 O 0.2039(2) 1.1349(2) 0.20551(17) 0.0239(4) Uani 1 1 d . . . . .
N1 N 0.9623(2) 0.8098(2) 0.08893(17) 0.0124(4) Uani 1 1 d . . . . .
C12 C 0.5458(3) 0.9135(3) 0.3309(2) 0.0120(5) Uani 1 1 d . . . . .
F3 F 0.7421(4) 0.3293(3) 0.7056(2) 0.0355(10) Uani 0.837(12) 1 d D . . . .
C1 C 0.7275(3) 0.7322(3) 0.1139(2) 0.0135(5) Uani 1 1 d . . . . .
C6 C 0.8495(3) 0.6802(3) 0.0083(2) 0.0131(5) Uani 1 1 d . . . . .
C7 C 0.9761(3) 0.7303(3) -0.0063(2) 0.0137(5) Uani 1 1 d . . . . .
C13 C 0.5918(3) 0.7182(3) 0.4615(2) 0.0130(5) Uani 1 1 d . . . . .
C5 C 0.8462(3) 0.5881(3) -0.0755(2) 0.0179(5) Uani 1 1 d . . . . .
H5 H 0.928057 0.553728 -0.143544 0.021 Uiso 1 1 calc R U . . .
C8 C 1.1000(3) 0.7047(3) -0.1056(2) 0.0181(5) Uani 1 1 d . . . . .
H8 H 1.107720 0.652566 -0.171017 0.022 Uiso 1 1 calc R U . . .
C9 C 1.2125(3) 0.7578(3) -0.1064(2) 0.0206(6) Uani 1 1 d . . . . .
H9 H 1.296471 0.741090 -0.172169 0.025 Uiso 1 1 calc R U . . .
C11 C 1.0720(3) 0.8604(3) 0.0873(2) 0.0161(5) Uani 1 1 d . . . . .
H11 H 1.062014 0.913815 0.152901 0.019 Uiso 1 1 calc R U . . .
C2 C 0.6045(3) 0.6880(3) 0.1297(2) 0.0179(5) Uani 1 1 d . . . . .
H2A H 0.523104 0.718890 0.198195 0.022 Uiso 1 1 calc R U . . .
F1 F 0.8271(6) 0.2151(2) 0.5399(2) 0.0407(14) Uani 0.767(11) 1 d D . . . .
C23 C 0.2664(3) 1.0761(3) 0.3805(2) 0.0196(5) Uani 1 1 d . . . . .
H23A H 0.228767 1.177458 0.409710 0.023 Uiso 1 1 calc R U . . .
H23B H 0.249466 1.021227 0.445283 0.023 Uiso 1 1 calc R U . . .
C20 C 0.4544(3) 1.1060(3) 0.2150(2) 0.0161(5) Uani 1 1 d . . . . .
H20A H 0.562118 1.070755 0.169902 0.019 Uiso 1 1 calc R U . . .
H20B H 0.421885 1.207920 0.240272 0.019 Uiso 1 1 calc R U . . .
C21 C 0.3633(3) 1.0866(3) 0.1421(2) 0.0221(6) Uani 1 1 d . . . . .
H21A H 0.378363 1.140653 0.076472 0.027 Uiso 1 1 calc R U . . .
H21B H 0.400455 0.985142 0.113413 0.027 Uiso 1 1 calc R U . . .
C10 C 1.1982(3) 0.8355(3) -0.0082(2) 0.0206(6) Uani 1 1 d . . . . .
H10 H 1.273073 0.870578 -0.006808 0.025 Uiso 1 1 calc R U . . .
F2 F 0.9590(4) 0.3169(5) 0.5870(5) 0.053(2) Uani 0.791(14) 1 d D . . . .
C14 C 0.7437(3) 0.6352(3) 0.4068(3) 0.0286(7) Uani 1 1 d . . . . .
H14 H 0.797798 0.662230 0.339991 0.034 Uiso 1 1 calc R U . . .
C18 C 0.5127(3) 0.6741(3) 0.5597(2) 0.0226(6) Uani 1 1 d . . . . .
H18 H 0.409700 0.728415 0.596584 0.027 Uiso 1 1 calc R U . . .
C22 C 0.1813(3) 1.0565(3) 0.3022(2) 0.0213(6) Uani 1 1 d . . . . .
H22A H 0.216514 0.954477 0.275973 0.026 Uiso 1 1 calc R U . . .
H22B H 0.072953 1.089456 0.345098 0.026 Uiso 1 1 calc R U . . .
C16 C 0.7378(3) 0.4694(3) 0.5501(2) 0.0152(5) Uani 1 1 d . . . . .
C15 C 0.8172(3) 0.5103(3) 0.4513(3) 0.0283(7) Uani 1 1 d . . . . .
H15 H 0.919794 0.454867 0.413953 0.034 Uiso 1 1 calc R U . . .
C19 C 0.8169(3) 0.3362(3) 0.5967(2) 0.0192(5) Uani 1 1 d . . . . .
C17 C 0.5846(3) 0.5504(3) 0.6039(2) 0.0239(6) Uani 1 1 d . . . . .
H17 H 0.529860 0.521956 0.669580 0.029 Uiso 1 1 calc R U . . .
C4 C 0.7216(3) 0.5484(3) -0.0573(2) 0.0236(6) Uani 1 1 d . . . . .
H4 H 0.718252 0.488310 -0.113119 0.028 Uiso 1 1 calc R U . . .
C3 C 0.6015(3) 0.5991(3) 0.0452(2) 0.0245(6) Uani 1 1 d . . . . .
H3 H 0.517242 0.572850 0.057506 0.029 Uiso 1 1 calc R U . . .
H2 H 0.434(3) 0.883(3) 0.471(2) 0.014(8) Uiso 1 1 d . . . . .
F1' F 0.9246(16) 0.2331(10) 0.5244(8) 0.036(4) Uani 0.222(11) 1 d D U . . .
F2' F 0.8964(19) 0.3719(11) 0.6636(14) 0.043(4) Uani 0.234(12) 1 d D . . . .
F3' F 0.7289(15) 0.278(2) 0.659(2) 0.040(5) Uani 0.151(11) 1 d D U . . .

loop_
_atom_site_aniso_label
_atom_site_aniso_U_11
_atom_site_aniso_U_22
_atom_site_aniso_U_33
_atom_site_aniso_U_23
_atom_site_aniso_U_13
_atom_site_aniso_U_12
Pt1 0.00825(5) 0.01143(5) 0.00901(4) 0.00141(3) -0.00198(3) -0.00415(3)
Cl1 0.0129(3) 0.0196(3) 0.0127(3) -0.0015(2) -0.0024(2) -0.0077(2)
N3 0.0093(10) 0.0158(10) 0.0118(9) 0.0030(8) -0.0025(8) -0.0042(8)
N2 0.0083(10) 0.0166(11) 0.0111(10) 0.0017(8) -0.0001(8) -0.0029(8)
O1 0.0167(10) 0.0329(11) 0.0234(10) 0.0121(9) -0.0095(8) -0.0083(9)
N1 0.0097(10) 0.0140(10) 0.0123(9) 0.0023(8) -0.0022(8) -0.0043(8)
C12 0.0097(11) 0.0145(11) 0.0116(11) -0.0007(9) -0.0023(9) -0.0051(9)
F3 0.0458(17) 0.0267(15) 0.0173(13) 0.0072(10) -0.0043(11) 0.0003(11)
C1 0.0138(12) 0.0113(11) 0.0168(11) 0.0061(9) -0.0075(10) -0.0043(9)
C6 0.0152(12) 0.0124(11) 0.0115(11) 0.0025(9) -0.0052(9) -0.0042(9)
C7 0.0138(12) 0.0123(11) 0.0129(11) 0.0031(9) -0.0041(9) -0.0027(9)
C13 0.0146(12) 0.0139(11) 0.0120(11) 0.0009(9) -0.0041(9) -0.0072(9)
C5 0.0183(13) 0.0175(12) 0.0148(12) -0.0021(10) -0.0036(10) -0.0048(10)
C8 0.0172(13) 0.0214(13) 0.0112(11) -0.0010(10) -0.0003(10) -0.0058(10)
C9 0.0143(13) 0.0246(14) 0.0169(12) 0.0029(11) 0.0018(10) -0.0063(11)
C11 0.0144(12) 0.0193(13) 0.0147(12) 0.0017(10) -0.0026(10) -0.0083(10)
C2 0.0151(13) 0.0191(13) 0.0189(12) -0.0010(10) -0.0021(10) -0.0084(10)
F1 0.077(3) 0.0128(12) 0.0313(15) 0.0031(10) -0.0245(17) -0.0092(14)
C23 0.0093(12) 0.0285(14) 0.0141(12) 0.0036(10) -0.0005(10) -0.0021(10)
C20 0.0124(12) 0.0149(12) 0.0192(12) 0.0071(10) -0.0030(10) -0.0047(9)
C21 0.0175(14) 0.0282(15) 0.0165(12) 0.0081(11) -0.0042(10) -0.0050(11)
C10 0.0120(12) 0.0257(14) 0.0229(13) 0.0022(11) -0.0010(10) -0.0095(11)
F2 0.0312(18) 0.046(3) 0.095(5) 0.048(3) -0.033(2) -0.0209(17)
C14 0.0157(14) 0.0332(16) 0.0264(15) 0.0190(13) 0.0026(12) -0.0054(12)
C18 0.0171(13) 0.0186(13) 0.0191(13) 0.0052(10) 0.0042(11) -0.0004(10)
C22 0.0144(13) 0.0286(14) 0.0261(14) 0.0121(12) -0.0094(11) -0.0118(11)
C16 0.0171(12) 0.0144(11) 0.0160(11) 0.0037(9) -0.0056(10) -0.0077(10)
C15 0.0128(13) 0.0299(15) 0.0295(15) 0.0161(12) 0.0006(11) 0.0002(11)
C19 0.0193(13) 0.0155(12) 0.0202(12) 0.0051(10) -0.0039(10) -0.0059(10)
C17 0.0232(14) 0.0191(13) 0.0192(13) 0.0079(11) 0.0030(11) -0.0047(11)
C4 0.0286(16) 0.0228(14) 0.0214(14) -0.0058(11) -0.0081(12) -0.0115(12)
C3 0.0249(15) 0.0244(14) 0.0282(15) -0.0028(12) -0.0058(12) -0.0159(12)
F1' 0.045(7) 0.017(4) 0.028(4) 0.003(3) -0.015(4) 0.009(4)
F2' 0.059(8) 0.026(5) 0.052(8) 0.009(5) -0.042(7) -0.004(5)
F3' 0.019(5) 0.034(8) 0.060(10) 0.037(7) -0.009(5) -0.006(5)

loop_
_atom_type_symbol
_atom_type_description
_atom_type_scat_dispersion_real
_atom_type_scat_dispersion_imag
_atom_type_scat_source
C C 0.0033 0.0016 'International Tables Vol C Tables 4.2.6.8 and 6.1.1.4'
H H 0.0000 0.0000 'International Tables Vol C Tables 4.2.6.8 and 6.1.1.4'
Cl Cl 0.1484 0.1585 'International Tables Vol C Tables 4.2.6.8 and 6.1.1.4'
F F 0.0171 0.0103 'International Tables Vol C Tables 4.2.6.8 and 6.1.1.4'
N N 0.0061 0.0033 'International Tables Vol C Tables 4.2.6.8 and 6.1.1.4'
O O 0.0106 0.0060 'International Tables Vol C Tables 4.2.6.8 and 6.1.1.4'
Pt Pt -1.7033 8.3905 'International Tables Vol C Tables 4.2.6.8 and 6.1.1.4'

loop_
_geom_angle_atom_site_label_1
_geom_angle_atom_site_label_2
_geom_angle_atom_site_label_3
_geom_angle
_geom_angle_site_symmetry_1
_geom_angle_site_symmetry_3
_geom_angle_publ_flag
N1 Pt1 Cl1 93.89(6) . . ?
C12 Pt1 Cl1 91.01(7) . . ?
C12 Pt1 N1 173.02(9) . . ?
C1 Pt1 Cl1 174.90(7) . . ?
C1 Pt1 N1 81.02(9) . . ?
C1 Pt1 C12 94.08(10) . . ?
C12 N3 C23 128.4(2) . . ?
C12 N3 C20 122.0(2) . . ?
C20 N3 C23 109.1(2) . . ?
C12 N2 C13 130.5(2) . . ?
C12 N2 H2 120(2) . . ?
C13 N2 H2 109(2) . . ?
C22 O1 C21 109.5(2) . . ?
C7 N1 Pt1 114.71(16) . . ?
C11 N1 Pt1 125.36(17) . . ?
C11 N1 C7 119.6(2) . . ?
N3 C12 Pt1 119.18(18) . . ?
N3 C12 N2 115.3(2) . . ?
N2 C12 Pt1 125.50(19) . . ?
C6 C1 Pt1 114.52(18) . . ?
C2 C1 Pt1 128.51(19) . . ?
C2 C1 C6 117.0(2) . . ?
C1 C6 C7 115.6(2) . . ?
C5 C6 C1 121.2(2) . . ?
C5 C6 C7 123.2(2) . . ?
N1 C7 C6 113.7(2) . . ?
N1 C7 C8 120.5(2) . . ?
C8 C7 C6 125.8(2) . . ?
C14 C13 N2 125.4(2) . . ?
C14 C13 C18 118.7(2) . . ?
C18 C13 N2 115.8(2) . . ?
C6 C5 H5 120.0 . . ?
C4 C5 C6 120.1(2) . . ?
C4 C5 H5 120.0 . . ?
C7 C8 H8 120.3 . . ?
C7 C8 C9 119.4(2) . . ?
C9 C8 H8 120.3 . . ?
C8 C9 H9 120.4 . . ?
C10 C9 C8 119.2(2) . . ?
C10 C9 H9 120.4 . . ?
N1 C11 H11 119.0 . . ?
N1 C11 C10 122.0(2) . . ?
C10 C11 H11 119.0 . . ?
C1 C2 H2A 119.4 . . ?
C3 C2 C1 121.2(2) . . ?
C3 C2 H2A 119.4 . . ?
N3 C23 H23A 109.8 . . ?
N3 C23 H23B 109.8 . . ?
N3 C23 C22 109.3(2) . . ?
H23A C23 H23B 108.3 . . ?
C22 C23 H23A 109.8 . . ?
C22 C23 H23B 109.8 . . ?
N3 C20 H20A 109.7 . . ?
N3 C20 H20B 109.7 . . ?
N3 C20 C21 109.7(2) . . ?
H20A C20 H20B 108.2 . . ?
C21 C20 H20A 109.7 . . ?
C21 C20 H20B 109.7 . . ?
O1 C21 C20 111.7(2) . . ?
O1 C21 H21A 109.3 . . ?
O1 C21 H21B 109.3 . . ?
C20 C21 H21A 109.3 . . ?
C20 C21 H21B 109.3 . . ?
H21A C21 H21B 107.9 . . ?
C9 C10 H10 120.4 . . ?
C11 C10 C9 119.2(3) . . ?
C11 C10 H10 120.4 . . ?
C13 C14 H14 119.8 . . ?
C13 C14 C15 120.4(3) . . ?
C15 C14 H14 119.8 . . ?
C13 C18 H18 119.4 . . ?
C17 C18 C13 121.1(3) . . ?
C17 C18 H18 119.4 . . ?
O1 C22 C23 111.6(2) . . ?
O1 C22 H22A 109.3 . . ?
O1 C22 H22B 109.3 . . ?
C23 C22 H22A 109.3 . . ?
C23 C22 H22B 109.3 . . ?
H22A C22 H22B 108.0 . . ?
C15 C16 C19 119.8(2) . . ?
C15 C16 C17 119.7(2) . . ?
C17 C16 C19 120.5(2) . . ?
C14 C15 H15 119.9 . . ?
C16 C15 C14 120.2(3) . . ?
C16 C15 H15 119.9 . . ?
F3 C19 F1 103.5(3) . . ?
F3 C19 C16 113.4(2) . . ?
F3 C19 F2' 74.0(8) . . ?
F1 C19 C16 111.6(3) . . ?
F1 C19 F2' 136.7(5) . . ?
F2 C19 F3 108.9(4) . . ?
F2 C19 F1 104.9(4) . . ?
F2 C19 C16 113.7(2) . . ?
F2 C19 F2' 42.2(6) . . ?
F1' C19 F3 127.5(5) . . ?
F1' C19 F1 44.8(7) . . ?
F1' C19 F2 61.9(8) . . ?
F1' C19 C16 117.2(4) . . ?
F1' C19 F2' 101.7(10) . . ?
F2' C19 C16 108.5(4) . . ?
F3' C19 F3 37.7(13) . . ?
F3' C19 F1 68.2(14) . . ?
F3' C19 F2 129.9(8) . . ?
F3' C19 C16 114.7(6) . . ?
F3' C19 F1' 105.2(13) . . ?
F3' C19 F2' 108.6(14) . . ?
C18 C17 H17 120.1 . . ?
C16 C17 C18 119.8(2) . . ?
C16 C17 H17 120.1 . . ?
C5 C4 H4 120.4 . . ?
C5 C4 C3 119.2(2) . . ?
C3 C4 H4 120.4 . . ?
C2 C3 C4 121.3(3) . . ?
C2 C3 H3 119.3 . . ?
C4 C3 H3 119.3 . . ?

loop_
_geom_bond_atom_site_label_1
_geom_bond_atom_site_label_2
_geom_bond_distance
_geom_bond_site_symmetry_2
_geom_bond_publ_flag
Pt1 Cl1 2.4008(6) . ?
Pt1 N1 2.072(2) . ?
Pt1 C12 1.987(2) . ?
Pt1 C1 1.982(2) . ?
N3 C12 1.340(3) . ?
N3 C23 1.476(3) . ?
N3 C20 1.471(3) . ?
N2 C12 1.356(3) . ?
N2 C13 1.418(3) . ?
N2 H2 0.73(3) . ?
O1 C21 1.428(3) . ?
O1 C22 1.423(3) . ?
N1 C7 1.363(3) . ?
N1 C11 1.346(3) . ?
F3 C19 1.333(3) . ?
C1 C6 1.420(3) . ?
C1 C2 1.397(4) . ?
C6 C7 1.470(4) . ?
C6 C5 1.401(3) . ?
C7 C8 1.387(3) . ?
C13 C14 1.378(4) . ?
C13 C18 1.387(3) . ?
C5 H5 0.9300 . ?
C5 C4 1.381(4) . ?
C8 H8 0.9300 . ?
C8 C9 1.391(4) . ?
C9 H9 0.9300 . ?
C9 C10 1.382(4) . ?
C11 H11 0.9300 . ?
C11 C10 1.374(3) . ?
C2 H2A 0.9300 . ?
C2 C3 1.385(4) . ?
F1 C19 1.355(4) . ?
C23 H23A 0.9700 . ?
C23 H23B 0.9700 . ?
C23 C22 1.515(4) . ?
C20 H20A 0.9700 . ?
C20 H20B 0.9700 . ?
C20 C21 1.510(4) . ?
C21 H21A 0.9700 . ?
C21 H21B 0.9700 . ?
C10 H10 0.9300 . ?
F2 C19 1.317(4) . ?
C14 H14 0.9300 . ?
C14 C15 1.402(4) . ?
C18 H18 0.9300 . ?
C18 C17 1.386(4) . ?
C22 H22A 0.9700 . ?
C22 H22B 0.9700 . ?
C16 C15 1.378(4) . ?
C16 C19 1.491(4) . ?
C16 C17 1.381(4) . ?
C15 H15 0.9300 . ?
C19 F1' 1.278(9) . ?
C19 F2' 1.423(9) . ?
C19 F3' 1.274(12) . ?
C17 H17 0.9300 . ?
C4 H4 0.9300 . ?
C4 C3 1.386(4) . ?
C3 H3 0.9300 . ?

loop_
_geom_torsion_atom_site_label_1
_geom_torsion_atom_site_label_2
_geom_torsion_atom_site_label_3
_geom_torsion_atom_site_label_4
_geom_torsion
_geom_torsion_site_symmetry_1
_geom_torsion_site_symmetry_2
_geom_torsion_site_symmetry_3
_geom_torsion_site_symmetry_4
_geom_torsion_publ_flag
Pt1 N1 C7 C6 -7.5(3) . . . . ?
Pt1 N1 C7 C8 171.74(19) . . . . ?
Pt1 N1 C11 C10 -172.2(2) . . . . ?
Pt1 C1 C6 C7 -0.5(3) . . . . ?
Pt1 C1 C6 C5 179.9(2) . . . . ?
Pt1 C1 C2 C3 178.8(2) . . . . ?
N3 C23 C22 O1 -59.1(3) . . . . ?
N3 C20 C21 O1 58.4(3) . . . . ?
N2 C13 C14 C15 179.3(3) . . . . ?
N2 C13 C18 C17 -179.4(3) . . . . ?
N1 C7 C8 C9 1.6(4) . . . . ?
N1 C11 C10 C9 0.8(4) . . . . ?
C12 N3 C23 C22 -114.6(3) . . . . ?
C12 N3 C20 C21 115.5(3) . . . . ?
C12 N2 C13 C14 4.0(4) . . . . ?
C12 N2 C13 C18 -175.5(3) . . . . ?
C1 C6 C7 N1 5.4(3) . . . . ?
C1 C6 C7 C8 -173.8(2) . . . . ?
C1 C6 C5 C4 1.2(4) . . . . ?
C1 C2 C3 C4 1.2(5) . . . . ?
C6 C1 C2 C3 -0.8(4) . . . . ?
C6 C7 C8 C9 -179.2(3) . . . . ?
C6 C5 C4 C3 -0.9(4) . . . . ?
C7 N1 C11 C10 0.5(4) . . . . ?
C7 C6 C5 C4 -178.3(3) . . . . ?
C7 C8 C9 C10 -0.3(4) . . . . ?
C13 N2 C12 Pt1 -9.3(4) . . . . ?
C13 N2 C12 N3 172.3(2) . . . . ?
C13 C14 C15 C16 0.1(5) . . . . ?
C13 C18 C17 C16 0.3(5) . . . . ?
C5 C6 C7 N1 -175.1(2) . . . . ?
C5 C6 C7 C8 5.7(4) . . . . ?
C5 C4 C3 C2 -0.3(5) . . . . ?
C8 C9 C10 C11 -0.9(4) . . . . ?
C11 N1 C7 C6 179.0(2) . . . . ?
C11 N1 C7 C8 -1.8(4) . . . . ?
C2 C1 C6 C7 179.1(2) . . . . ?
C2 C1 C6 C5 -0.4(4) . . . . ?
C23 N3 C12 Pt1 174.53(19) . . . . ?
C23 N3 C12 N2 -6.9(4) . . . . ?
C23 N3 C20 C21 -57.1(3) . . . . ?
C20 N3 C12 Pt1 3.5(3) . . . . ?
C20 N3 C12 N2 -178.0(2) . . . . ?
C20 N3 C23 C22 57.3(3) . . . . ?
C21 O1 C22 C23 59.0(3) . . . . ?
C14 C13 C18 C17 1.1(4) . . . . ?
C18 C13 C14 C15 -1.3(5) . . . . ?
C22 O1 C21 C20 -58.6(3) . . . . ?
C15 C16 C19 F3 163.4(3) . . . . ?
C15 C16 C19 F1 -80.1(4) . . . . ?
C15 C16 C19 F2 38.2(5) . . . . ?
C15 C16 C19 F1' -31.1(10) . . . . ?
C15 C16 C19 F2' 83.3(9) . . . . ?
C15 C16 C19 F3' -155.2(16) . . . . ?
C15 C16 C17 C18 -1.6(4) . . . . ?
C19 C16 C15 C14 180.0(3) . . . . ?
C19 C16 C17 C18 179.8(3) . . . . ?
C17 C16 C15 C14 1.3(5) . . . . ?
C17 C16 C19 F3 -18.0(4) . . . . ?
C17 C16 C19 F1 98.5(4) . . . . ?
C17 C16 C19 F2 -143.2(4) . . . . ?
C17 C16 C19 F1' 147.5(9) . . . . ?
C17 C16 C19 F2' -98.1(9) . . . . ?
C17 C16 C19 F3' 23.4(16) . . . . ?
